data_7707791
loop_
_publ_author_name
'Nguyen, Duc Hanh'
'Merel, Delphine'
'Merle, Nicolas'
'Trivelli, Xavier'
'Capet, Fr\'ed\'eric'
'Gauvin, R\'egis M'

_publ_section_title
;
 Isonitrile ruthenium and iron PNP complexes: synthesis, characterization
 and catalytic assessment for base-free dehydrogenative coupling of
 alcohols.
;
_journal_issue 29
_journal_name_full 'Dalton transactions (Cambridge, England : 2003)'
_journal_page_first 10067
_journal_page_last 10081
_journal_paper_doi 10.1039/d1dt01722e
_journal_volume 50
_journal_year 2021
_chemical_formula_moiety 'C42 H96 N4 Na P4 Ru2, C8 H20 B'
_chemical_formula_sum 'C50 H116 B N4 Na P4 Ru2'
_chemical_formula_weight 1133.28
_chemical_name_systematic '[Ru(H)2(t-BuNC)(PNPH)]2(NaBEt4)'
_chemical_properties_physical Air-sensitive
_space_group_crystal_system triclinic
_space_group_IT_number 2
_space_group_name_Hall '-P 1'
_space_group_name_H-M_alt 'P -1'
_atom_sites_solution_hydrogens mixed
_atom_sites_solution_primary dual
_audit_creation_date 2018-12-07
_audit_creation_method
;
Olex2 1.2
(compiled 2018.05.29 svn.r3508 for OlexSys, GUI svn.r5506)
;
_audit_update_record
;
2020-05-29 deposited with the CCDC.	2021-06-24 downloaded from the CCDC.
;
_cell_angle_alpha 101.844(2)
_cell_angle_beta 98.888(2)
_cell_angle_gamma 105.898(2)
_cell_formula_units_Z 2
_cell_length_a 11.5328(4)
_cell_length_b 16.0190(6)
_cell_length_c 18.2909(7)
_cell_measurement_reflns_used 9829
_cell_measurement_temperature 100(2)
_cell_measurement_theta_max 25.67
_cell_measurement_theta_min 2.30
_cell_volume 3100.0(2)
_computing_cell_refinement 'SAINT V8.38A (?, 2016)'
_computing_data_reduction 'SAINT V8.38A (?, 2016)'
_computing_molecular_graphics 'Olex2 (Dolomanov et al., 2009)'
_computing_publication_material 'Olex2 (Dolomanov et al., 2009)'
_computing_structure_refinement 'ShelXL (Sheldrick, 2015b)'
_computing_structure_solution 'XT (Sheldrick, 2015a)'
_diffrn_ambient_temperature 100.01
_diffrn_measured_fraction_theta_full 0.994
_diffrn_measured_fraction_theta_max 0.990
_diffrn_measurement_device_type 'Bruker APEX-II CCD'
_diffrn_measurement_method '\f and \w scans'
_diffrn_radiation_type MoK\a
_diffrn_radiation_wavelength 0.71073
_diffrn_reflns_av_R_equivalents 0.0262
_diffrn_reflns_av_unetI/netI 0.0190
_diffrn_reflns_Laue_measured_fraction_full 0.994
_diffrn_reflns_Laue_measured_fraction_max 0.990
_diffrn_reflns_limit_h_max 14
_diffrn_reflns_limit_h_min -14
_diffrn_reflns_limit_k_max 19
_diffrn_reflns_limit_k_min -19
_diffrn_reflns_limit_l_max 22
_diffrn_reflns_limit_l_min -22
_diffrn_reflns_number 78371
_diffrn_reflns_point_group_measured_fraction_full 0.994
_diffrn_reflns_point_group_measured_fraction_max 0.990
_diffrn_reflns_theta_full 25.242
_diffrn_reflns_theta_max 25.680
_diffrn_reflns_theta_min 1.369
_diffrn_standards_number 0
_exptl_absorpt_coefficient_mu 0.630
_exptl_absorpt_correction_T_max 0.7453
_exptl_absorpt_correction_T_min 0.7083
_exptl_absorpt_correction_type multi-scan
_exptl_absorpt_process_details
'SADABS-2016/2 (Bruker,2016/2) was used for absorption correction. wR2(int) was 0.0760 before and 0.0388 after correction. The Ratio of minimum to maximum transmission is 0.9504. The \l/2 correction factor is Not present.'
_exptl_crystal_colour colourless
_exptl_crystal_colour_primary colourless
_exptl_crystal_density_diffrn 1.214
_exptl_crystal_description plate
_exptl_crystal_F_000 1216
_exptl_crystal_recrystallization_method 'Re-crystallisation from solvent: toluene'
_exptl_crystal_size_max 0.248
_exptl_crystal_size_mid 0.232
_exptl_crystal_size_min 0.188
_refine_diff_density_max 3.235
_refine_diff_density_min -0.931
_refine_diff_density_rms 0.105
_refine_ls_extinction_method none
_refine_ls_goodness_of_fit_ref 1.052
_refine_ls_hydrogen_treatment mixed
_refine_ls_matrix_type full
_refine_ls_number_parameters 607
_refine_ls_number_reflns 11677
_refine_ls_number_restraints 4
_refine_ls_restrained_S_all 1.061
_refine_ls_R_factor_all 0.0547
_refine_ls_R_factor_gt 0.0463
_refine_ls_shift/su_max 0.001
_refine_ls_shift/su_mean 0.000
_refine_ls_structure_factor_coef Fsqd
_refine_ls_weighting_details 'w=1/[\s^2^(Fo^2^)+(0.0584P)^2^+9.4745P] where P=(Fo^2^+2Fc^2^)/3'
_refine_ls_weighting_scheme calc
_refine_ls_wR_factor_gt 0.1141
_refine_ls_wR_factor_ref 0.1227
_reflns_Friedel_coverage 0.000
_reflns_number_gt 10239
_reflns_number_total 11677
_reflns_threshold_expression 'I > 2\s(I)'
_cod_data_source_file d1dt01722e2.cif
_cod_data_source_block dhng542
_cod_depositor_comments 'Adding full bibliography for 7707785--7707792.cif.'
_cod_database_code 7707791
_shelx_shelxl_version_number 2018/1
_shelx_space_group_comment
;
The symmetry employed for this shelxl refinement is uniquely defined
by the following loop, which should always be used as a source of
symmetry information in preference to the above space-group names.
They are only intended as comments.
;
_shelx_estimated_absorpt_t_max 0.891
_shelx_estimated_absorpt_t_min 0.859
_olex2_refinement_description
;
1. Fixed Uiso
 At 1.2 times of:
  All C(H) groups, All C(H,H) groups
 At 1.5 times of:
  All C(H,H,H) groups
2. Restrained distances
 Ru1-HC
 1.62 with sigma of 0.01
 C20A-C18 \\sim C20B-C18
 with sigma of 0.01
 C18-C21A \\sim C18-C21B
 with sigma of 0.01
 C18-C19A \\sim C18-C19B
 with sigma of 0.01
3. Uiso/Uaniso restraints and constraints
Uiso(C21B) = Uiso(C21A)
Uiso(C20A) = Uiso(C20B)
Uiso(C19A) = Uiso(C19B)
4. Others
 Sof(C21B)=Sof(H21D)=Sof(H21E)=Sof(H21F)=Sof(C19B)=Sof(H19D)=Sof(H19E)=
 Sof(H19F)=Sof(C20B)=Sof(H20D)=Sof(H20E)=Sof(H20F)=1-FVAR(1)
 Sof(C20A)=Sof(H20A)=Sof(H20B)=Sof(H20C)=Sof(C21A)=Sof(H21A)=Sof(H21B)=
 Sof(H21C)=Sof(C19A)=Sof(H19A)=Sof(H19B)=Sof(H19C)=FVAR(1)
5.a Ternary CH refined with riding coordinates:
 C22(H22), C35(H35), C25(H25), C32(H32), C1(H1A), C14(H14), C11(H11), C4(H4)
5.b Secondary CH2 refined with riding coordinates:
 C28(H28A,H28B), C31(H31A,H31B), C45(H45A,H45B), C9(H9A,H9B), C43(H43A,H43B),
 C10(H10A,H10B), C30(H30A,H30B), C8(H8A,H8B), C7(H7A,H7B), C47(H47A,H47B),
 C49(H49A,H49B), C29(H29A,H29B)
5.c Idealised Me refined as rotating group:
 C23(H23A,H23B,H23C), C24(H24A,H24B,H24C), C33(H33A,H33B,H33C), C37(H37A,H37B,
 H37C), C34(H34A,H34B,H34C), C46(H46A,H46B,H46C), C36(H36A,H36B,H36C), C27(H27A,
 H27B,H27C), C44(H44A,H44B,H44C), C26(H26A,H26B,H26C), C15(H15A,H15B,H15C),
 C5(H5A,H5B,H5C), C3(H3A,H3B,H3C), C41(H41A,H41B,H41C), C42(H42A,H42B,H42C),
 C2(H2A,H2B,H2C), C16(H16A,H16B,H16C), C6(H6A,H6B,H6C), C40(H40A,H40B,H40C),
 C13(H13A,H13B,H13C), C50(H50A,H50B,H50C), C48(H48A,H48B,H48C), C12(H12A,H12B,
 H12C), C20A(H20A,H20B,H20C), C21A(H21A,H21B,H21C), C19A(H19A,H19B,H19C),
 C21B(H21D,H21E,H21F), C19B(H19D,H19E,H19F), C20B(H20D,H20E,H20F)
;
_olex2_submission_special_instructions 'No special instructions were received'

loop_
_space_group_symop_operation_xyz
'x, y, z'
'-x, -y, -z'

loop_
_atom_site_label
_atom_site_type_symbol
_atom_site_fract_x
_atom_site_fract_y
_atom_site_fract_z
_atom_site_U_iso_or_equiv
_atom_site_adp_type
_atom_site_occupancy
_atom_site_site_symmetry_order
_atom_site_calc_flag
_atom_site_refinement_flags_posn
_atom_site_refinement_flags_adp
_atom_site_refinement_flags_occupancy
_atom_site_disorder_assembly
_atom_site_disorder_group
Ru2 Ru 0.38370(2) 0.81968(2) 0.64598(2) 0.01832(8) Uani 1 1 d . . . . .
Ru1 Ru 0.17216(3) 0.65220(2) 0.89200(2) 0.02433(9) Uani 1 1 d D . . . .
P3 P 0.25860(8) 0.79072(6) 0.52547(5) 0.01790(18) Uani 1 1 d . . . . .
P4 P 0.59065(8) 0.86890(6) 0.64263(5) 0.02217(19) Uani 1 1 d . . . . .
P2 P -0.02290(9) 0.56039(7) 0.82778(5) 0.0265(2) Uani 1 1 d . . . . .
P1 P 0.36389(10) 0.71275(7) 0.97345(5) 0.0292(2) Uani 1 1 d . . . . .
Na1 Na 0.28153(14) 0.74992(11) 0.76854(8) 0.0359(4) Uani 1 1 d . . . . .
N3 N 0.3985(3) 0.96108(19) 0.64728(18) 0.0241(6) Uani 1 1 d . . . . .
N4 N 0.3798(3) 0.6262(2) 0.6401(2) 0.0335(8) Uani 1 1 d . . . . .
C38 C 0.3800(3) 0.7002(2) 0.6430(2) 0.0223(7) Uani 1 1 d . . . . .
N1 N 0.1934(3) 0.5235(2) 0.90877(18) 0.0273(7) Uani 1 1 d . . . . .
C23 C 0.0990(3) 0.6251(2) 0.5256(2) 0.0292(8) Uani 1 1 d . . . . .
H23A H 0.158426 0.600040 0.503606 0.044 Uiso 1 1 calc GR . . . .
H23B H 0.016136 0.580808 0.507504 0.044 Uiso 1 1 calc GR . . . .
H23C H 0.122666 0.639619 0.581602 0.044 Uiso 1 1 calc GR . . . .
C17 C 0.1560(4) 0.7605(3) 0.8760(2) 0.0302(8) Uani 1 1 d . . . . .
C22 C 0.0988(3) 0.7104(2) 0.5005(2) 0.0229(7) Uani 1 1 d . . . . .
H22 H 0.069385 0.693302 0.443476 0.027 Uiso 1 1 calc R . . . .
C28 C 0.2350(4) 0.9011(2) 0.5289(2) 0.0277(8) Uani 1 1 d . . . . .
H28A H 0.210675 0.906518 0.476190 0.033 Uiso 1 1 calc R . . . .
H28B H 0.168054 0.906483 0.555662 0.033 Uiso 1 1 calc R . . . .
C31 C 0.6198(3) 0.9891(2) 0.6456(2) 0.0315(9) Uani 1 1 d . . . . .
H31A H 0.704654 1.024373 0.675575 0.038 Uiso 1 1 calc R . . . .
H31B H 0.612954 0.996852 0.592973 0.038 Uiso 1 1 calc R . . . .
C35 C 0.7082(3) 0.8703(3) 0.7262(2) 0.0292(8) Uani 1 1 d . . . . .
H35 H 0.788630 0.876833 0.710147 0.035 Uiso 1 1 calc R . . . .
C25 C 0.3137(3) 0.7659(3) 0.4353(2) 0.0257(8) Uani 1 1 d . . . . .
H25 H 0.394085 0.814171 0.442822 0.031 Uiso 1 1 calc R . . . .
C45 C 0.3286(4) 0.1866(2) 0.7293(2) 0.0306(8) Uani 1 1 d . . . . .
H45A H 0.378947 0.198467 0.781584 0.037 Uiso 1 1 calc R . . . .
H45B H 0.301769 0.120921 0.706226 0.037 Uiso 1 1 calc R . . . .
C24 C 0.0067(3) 0.7494(3) 0.5357(2) 0.0327(9) Uani 1 1 d . . . . .
H24A H 0.038689 0.773382 0.591187 0.049 Uiso 1 1 calc GR . . . .
H24B H -0.072829 0.701953 0.525420 0.049 Uiso 1 1 calc GR . . . .
H24C H -0.004695 0.797760 0.513041 0.049 Uiso 1 1 calc GR . . . .
C33 C 0.7839(3) 0.8914(3) 0.5590(3) 0.0357(9) Uani 1 1 d . . . . .
H33A H 0.782629 0.953387 0.565265 0.054 Uiso 1 1 calc GR . . . .
H33B H 0.805383 0.870696 0.510247 0.054 Uiso 1 1 calc GR . . . .
H33C H 0.845476 0.889089 0.601314 0.054 Uiso 1 1 calc GR . . . .
C9 C 0.0752(4) 0.4558(3) 0.9041(2) 0.0320(8) Uani 1 1 d . . . . .
H9A H 0.042503 0.473711 0.949789 0.038 Uiso 1 1 calc R . . . .
H9B H 0.088238 0.397073 0.903383 0.038 Uiso 1 1 calc R . . . .
C43 C 0.2449(3) 0.3276(2) 0.7699(2) 0.0269(8) Uani 1 1 d . . . . .
H43A H 0.271887 0.355843 0.729429 0.032 Uiso 1 1 calc R . . . .
H43B H 0.170852 0.343500 0.780391 0.032 Uiso 1 1 calc R . . . .
C32 C 0.6558(3) 0.8306(2) 0.5595(2) 0.0265(8) Uani 1 1 d . . . . .
H32 H 0.598093 0.830470 0.512707 0.032 Uiso 1 1 calc R . . . .
C10 C -0.0169(4) 0.4470(3) 0.8325(2) 0.0333(9) Uani 1 1 d . . . . .
H10A H -0.099752 0.408426 0.833367 0.040 Uiso 1 1 calc R . . . .
H10B H 0.008116 0.418723 0.786740 0.040 Uiso 1 1 calc R . . . .
C30 C 0.5262(4) 1.0232(2) 0.6824(3) 0.0334(9) Uani 1 1 d . . . . .
H30A H 0.545239 1.028059 0.738116 0.040 Uiso 1 1 calc R . . . .
H30B H 0.531943 1.083818 0.675602 0.040 Uiso 1 1 calc R . . . .
C37 C 0.6710(4) 0.7819(3) 0.7492(2) 0.0370(9) Uani 1 1 d . . . . .
H37A H 0.596144 0.776475 0.769365 0.055 Uiso 1 1 calc GR . . . .
H37B H 0.738239 0.780996 0.788658 0.055 Uiso 1 1 calc GR . . . .
H37C H 0.654781 0.731457 0.704209 0.055 Uiso 1 1 calc GR . . . .
C34 C 0.6569(4) 0.7338(3) 0.5502(3) 0.0338(9) Uani 1 1 d . . . . .
H34A H 0.723490 0.732186 0.589766 0.051 Uiso 1 1 calc GR . . . .
H34B H 0.670638 0.710708 0.499421 0.051 Uiso 1 1 calc GR . . . .
H34C H 0.577311 0.696297 0.555389 0.051 Uiso 1 1 calc GR . . . .
C8 C 0.2852(4) 0.5379(3) 0.9803(2) 0.0315(8) Uani 1 1 d . . . . .
H8A H 0.304085 0.481372 0.981157 0.038 Uiso 1 1 calc R . . . .
H8B H 0.249471 0.553918 1.025005 0.038 Uiso 1 1 calc R . . . .
C46 C 0.4109(4) 0.2330(3) 0.6821(3) 0.0380(10) Uani 1 1 d . . . . .
H46A H 0.362997 0.220891 0.629796 0.057 Uiso 1 1 calc GR . . . .
H46B H 0.481186 0.209928 0.680675 0.057 Uiso 1 1 calc GR . . . .
H46C H 0.441461 0.297974 0.705537 0.057 Uiso 1 1 calc GR . . . .
C36 C 0.7289(4) 0.9480(3) 0.7963(2) 0.0398(10) Uani 1 1 d . . . . .
H36A H 0.763362 1.005279 0.784115 0.060 Uiso 1 1 calc GR . . . .
H36B H 0.786723 0.942907 0.839158 0.060 Uiso 1 1 calc GR . . . .
H36C H 0.649834 0.945739 0.810629 0.060 Uiso 1 1 calc GR . . . .
C7 C 0.4021(4) 0.6109(3) 0.9866(2) 0.0326(9) Uani 1 1 d . . . . .
H7A H 0.445440 0.591298 0.946931 0.039 Uiso 1 1 calc R . . . .
H7B H 0.457414 0.624496 1.037532 0.039 Uiso 1 1 calc R . . . .
C27 C 0.3437(4) 0.6776(3) 0.4254(2) 0.0348(9) Uani 1 1 d . . . . .
H27A H 0.391965 0.676491 0.474019 0.052 Uiso 1 1 calc GR . . . .
H27B H 0.391766 0.672602 0.385870 0.052 Uiso 1 1 calc GR . . . .
H27C H 0.266577 0.627031 0.409902 0.052 Uiso 1 1 calc GR . . . .
C44 C 0.3468(4) 0.3674(3) 0.8420(2) 0.0352(9) Uani 1 1 d . . . . .
H44A H 0.419472 0.349690 0.833231 0.053 Uiso 1 1 calc GR . . . .
H44B H 0.317953 0.345076 0.884140 0.053 Uiso 1 1 calc GR . . . .
H44C H 0.369075 0.433076 0.855240 0.053 Uiso 1 1 calc GR . . . .
C1 C 0.3822(4) 0.7836(3) 1.0711(2) 0.0370(9) Uani 1 1 d . . . . .
H1A H 0.472401 0.815166 1.093393 0.044 Uiso 1 1 calc R . . . .
C39 C 0.3944(4) 0.5402(2) 0.6465(2) 0.0319(9) Uani 1 1 d . . . . .
C47 C 0.1118(4) 0.1893(3) 0.6514(2) 0.0323(8) Uani 1 1 d . . . . .
H47A H 0.041320 0.212338 0.656625 0.039 Uiso 1 1 calc R . . . .
H47B H 0.157127 0.220028 0.617588 0.039 Uiso 1 1 calc R . . . .
C49 C 0.1343(4) 0.1668(3) 0.7951(3) 0.0391(10) Uani 1 1 d . . . . .
H49A H 0.122673 0.101737 0.777931 0.047 Uiso 1 1 calc R . . . .
H49B H 0.189627 0.189698 0.846831 0.047 Uiso 1 1 calc R . . . .
C14 C -0.0861(4) 0.5433(3) 0.7245(2) 0.0416(11) Uani 1 1 d . . . . .
H14 H -0.168264 0.495159 0.709217 0.050 Uiso 1 1 calc R . . . .
C26 C 0.2316(4) 0.7673(3) 0.3615(2) 0.0327(9) Uani 1 1 d . . . . .
H26A H 0.155509 0.716021 0.347636 0.049 Uiso 1 1 calc GR . . . .
H26B H 0.276088 0.763335 0.319993 0.049 Uiso 1 1 calc GR . . . .
H26C H 0.210867 0.823353 0.369555 0.049 Uiso 1 1 calc GR . . . .
C29 C 0.3537(4) 0.9746(2) 0.5708(2) 0.0301(8) Uani 1 1 d . . . . .
H29A H 0.417327 0.974268 0.540195 0.036 Uiso 1 1 calc R . . . .
H29B H 0.339689 1.033731 0.577782 0.036 Uiso 1 1 calc R . . . .
C15 C -0.1056(5) 0.6300(4) 0.7099(3) 0.0558(14) Uani 1 1 d . . . . .
H15A H -0.159596 0.648729 0.741746 0.084 Uiso 1 1 calc GR . . . .
H15B H -0.144048 0.619102 0.655710 0.084 Uiso 1 1 calc GR . . . .
H15C H -0.025541 0.677446 0.722888 0.084 Uiso 1 1 calc GR . . . .
C11 C -0.1531(4) 0.5682(4) 0.8740(3) 0.0429(11) Uani 1 1 d . . . . .
H11 H -0.138362 0.545143 0.920287 0.051 Uiso 1 1 calc R . . . .
C5 C 0.4999(5) 0.8656(3) 0.9344(3) 0.0482(12) Uani 1 1 d . . . . .
H5A H 0.416582 0.861468 0.908786 0.072 Uiso 1 1 calc GR . . . .
H5B H 0.559072 0.887941 0.904307 0.072 Uiso 1 1 calc GR . . . .
H5C H 0.522540 0.907120 0.985623 0.072 Uiso 1 1 calc GR . . . .
C4 C 0.5022(4) 0.7723(3) 0.9416(2) 0.0382(10) Uani 1 1 d . . . . .
H4 H 0.496059 0.736373 0.888709 0.046 Uiso 1 1 calc R . . . .
C3 C 0.3168(6) 0.8546(3) 1.0671(3) 0.0551(14) Uani 1 1 d . . . . .
H3A H 0.349509 0.890420 1.033061 0.083 Uiso 1 1 calc GR . . . .
H3B H 0.331452 0.893973 1.118529 0.083 Uiso 1 1 calc GR . . . .
H3C H 0.227771 0.824664 1.047186 0.083 Uiso 1 1 calc GR . . . .
C41 C 0.2739(4) 0.4667(3) 0.6044(3) 0.0507(13) Uani 1 1 d . . . . .
H41A H 0.206519 0.477118 0.627891 0.076 Uiso 1 1 calc GR . . . .
H41B H 0.281560 0.408111 0.607855 0.076 Uiso 1 1 calc GR . . . .
H41C H 0.255963 0.467503 0.550493 0.076 Uiso 1 1 calc GR . . . .
C42 C 0.4228(4) 0.5436(3) 0.7315(3) 0.0384(10) Uani 1 1 d . . . . .
H42A H 0.497844 0.593960 0.757888 0.058 Uiso 1 1 calc GR . . . .
H42B H 0.435605 0.487230 0.737632 0.058 Uiso 1 1 calc GR . . . .
H42C H 0.353302 0.551940 0.753584 0.058 Uiso 1 1 calc GR . . . .
C2 C 0.3298(5) 0.7292(3) 1.1249(2) 0.0430(10) Uani 1 1 d . . . . .
H2A H 0.242207 0.695829 1.102685 0.064 Uiso 1 1 calc GR . . . .
H2B H 0.338332 0.770096 1.174662 0.064 Uiso 1 1 calc GR . . . .
H2C H 0.375431 0.686955 1.131690 0.064 Uiso 1 1 calc GR . . . .
C16 C -0.0020(5) 0.5137(3) 0.6760(3) 0.0539(14) Uani 1 1 d . . . . .
H16A H 0.081566 0.556904 0.694053 0.081 Uiso 1 1 calc GR . . . .
H16B H -0.033794 0.510787 0.622333 0.081 Uiso 1 1 calc GR . . . .
H16C H 0.000430 0.454148 0.680212 0.081 Uiso 1 1 calc GR . . . .
C6 C 0.6262(4) 0.7789(3) 0.9889(3) 0.0458(11) Uani 1 1 d . . . . .
H6A H 0.636895 0.813861 1.041574 0.069 Uiso 1 1 calc GR . . . .
H6B H 0.692749 0.808607 0.966541 0.069 Uiso 1 1 calc GR . . . .
H6C H 0.629100 0.718362 0.989265 0.069 Uiso 1 1 calc GR . . . .
C40 C 0.5013(5) 0.5262(3) 0.6126(3) 0.0508(12) Uani 1 1 d . . . . .
H40A H 0.486309 0.528541 0.558906 0.076 Uiso 1 1 calc GR . . . .
H40B H 0.508930 0.467398 0.615257 0.076 Uiso 1 1 calc GR . . . .
H40C H 0.577954 0.573554 0.641497 0.076 Uiso 1 1 calc GR . . . .
C13 C -0.2813(4) 0.5059(4) 0.8267(3) 0.0580(15) Uani 1 1 d . . . . .
H13A H -0.307441 0.529621 0.783881 0.087 Uiso 1 1 calc GR . . . .
H13B H -0.341323 0.502920 0.859394 0.087 Uiso 1 1 calc GR . . . .
H13C H -0.276807 0.445501 0.806704 0.087 Uiso 1 1 calc GR . . . .
C50 C 0.0077(5) 0.1783(4) 0.8019(3) 0.0551(13) Uani 1 1 d . . . . .
H50A H -0.051747 0.148731 0.752768 0.083 Uiso 1 1 calc GR . . . .
H50B H 0.016202 0.242485 0.815684 0.083 Uiso 1 1 calc GR . . . .
H50C H -0.021699 0.151081 0.841701 0.083 Uiso 1 1 calc GR . . . .
B1 B 0.2050(4) 0.2170(3) 0.7366(2) 0.0235(8) Uani 1 1 d . . . . .
C48 C 0.0605(4) 0.0881(3) 0.6121(3) 0.0460(11) Uani 1 1 d . . . . .
H48A H 0.010093 0.078295 0.560884 0.069 Uiso 1 1 calc GR . . . .
H48B H 0.009389 0.057334 0.642704 0.069 Uiso 1 1 calc GR . . . .
H48C H 0.129302 0.063959 0.607504 0.069 Uiso 1 1 calc GR . . . .
C12 C -0.1511(6) 0.6633(5) 0.9050(3) 0.0703(18) Uani 1 1 d . . . . .
H12A H -0.068340 0.699441 0.935785 0.106 Uiso 1 1 calc GR . . . .
H12B H -0.211651 0.663608 0.937178 0.106 Uiso 1 1 calc GR . . . .
H12C H -0.172092 0.688765 0.862375 0.106 Uiso 1 1 calc GR . . . .
H3 H 0.350(4) 0.973(3) 0.677(2) 0.023(10) Uiso 1 1 d . . . . .
H1 H 0.225(4) 0.499(3) 0.867(3) 0.034(11) Uiso 1 1 d . . . . .
N2 N 0.1561(3) 0.8275(2) 0.8570(2) 0.0391(8) Uani 1 1 d . . . . .
C20A C 0.0322(6) 0.9023(5) 0.7919(4) 0.0347(13) Uiso 0.618(7) 1 d D . P A 1
H20A H 0.062651 0.894263 0.744626 0.052 Uiso 0.618(7) 1 calc GR . P A 1
H20B H 0.008074 0.956953 0.800145 0.052 Uiso 0.618(7) 1 calc GR . P A 1
H20C H -0.039550 0.850257 0.787563 0.052 Uiso 0.618(7) 1 calc GR . P A 1
C18 C 0.1311(6) 0.9103(3) 0.8574(3) 0.071(2) Uani 1 1 d D . . . .
C21A C 0.2587(7) 0.9779(5) 0.8517(5) 0.0477(16) Uiso 0.618(7) 1 d D . P A 1
H21A H 0.323467 0.985451 0.896298 0.072 Uiso 0.618(7) 1 calc GR . P A 1
H21B H 0.248160 1.036310 0.850553 0.072 Uiso 0.618(7) 1 calc GR . P A 1
H21C H 0.282350 0.953215 0.804748 0.072 Uiso 0.618(7) 1 calc GR . P A 1
C19A C 0.1015(13) 0.9525(9) 0.9314(6) 0.089(3) Uiso 0.618(7) 1 d D . P A 1
H19A H 0.030334 0.909854 0.941193 0.134 Uiso 0.618(7) 1 calc GR . P A 1
H19B H 0.081880 1.007257 0.927002 0.134 Uiso 0.618(7) 1 calc GR . P A 1
H19C H 0.173215 0.967535 0.973860 0.134 Uiso 0.618(7) 1 calc GR . P A 1
C21B C 0.2313(11) 0.9946(7) 0.9028(7) 0.0477(16) Uiso 0.382(7) 1 d D . P A 2
H21D H 0.265663 0.986407 0.952355 0.072 Uiso 0.382(7) 1 calc GR . P A 2
H21E H 0.196998 1.044471 0.911352 0.072 Uiso 0.382(7) 1 calc GR . P A 2
H21F H 0.296772 1.008047 0.874642 0.072 Uiso 0.382(7) 1 calc GR . P A 2
C19B C 0.0395(19) 0.9055(16) 0.9142(11) 0.089(3) Uiso 0.382(7) 1 d D . P A 2
H19D H -0.029147 0.849011 0.895057 0.134 Uiso 0.382(7) 1 calc GR . P A 2
H19E H 0.007016 0.956300 0.917488 0.134 Uiso 0.382(7) 1 calc GR . P A 2
H19F H 0.084303 0.908251 0.965240 0.134 Uiso 0.382(7) 1 calc GR . P A 2
C20B C 0.0576(11) 0.8945(9) 0.7752(5) 0.0347(13) Uiso 0.382(7) 1 d D . P A 2
H20D H 0.110091 0.885359 0.738965 0.052 Uiso 0.382(7) 1 calc GR . P A 2
H20E H 0.031553 0.947039 0.771232 0.052 Uiso 0.382(7) 1 calc GR . P A 2
H20F H -0.015454 0.841181 0.763255 0.052 Uiso 0.382(7) 1 calc GR . P A 2
H H 0.249(4) 0.809(3) 0.671(3) 0.043(12) Uiso 1 1 d . . . . .
HA H 0.119(5) 0.663(4) 0.969(3) 0.060(15) Uiso 1 1 d . . . . .
HB H 0.437(5) 0.857(4) 0.742(3) 0.059(15) Uiso 1 1 d . . . . .
HC H 0.228(6) 0.644(5) 0.817(2) 0.11(2) Uiso 1 1 d D . . . .

loop_
_atom_site_aniso_label
_atom_site_aniso_U_11
_atom_site_aniso_U_22
_atom_site_aniso_U_33
_atom_site_aniso_U_23
_atom_site_aniso_U_13
_atom_site_aniso_U_12
Ru2 0.01773(14) 0.01567(14) 0.02058(15) 0.00617(10) 0.00102(10) 0.00444(10)
Ru1 0.03019(17) 0.02428(16) 0.01966(15) 0.00708(11) 0.00335(12) 0.01063(12)
P3 0.0180(4) 0.0161(4) 0.0192(4) 0.0074(3) 0.0024(3) 0.0037(3)
P4 0.0176(4) 0.0178(4) 0.0304(5) 0.0102(4) 0.0026(3) 0.0031(3)
P2 0.0276(5) 0.0359(5) 0.0206(5) 0.0131(4) 0.0076(4) 0.0117(4)
P1 0.0371(5) 0.0285(5) 0.0210(5) 0.0066(4) 0.0027(4) 0.0109(4)
Na1 0.0362(9) 0.0413(9) 0.0255(8) 0.0150(7) 0.0053(6) 0.0010(7)
N3 0.0287(16) 0.0199(15) 0.0247(16) 0.0063(12) 0.0029(13) 0.0108(13)
N4 0.0324(18) 0.0219(17) 0.042(2) 0.0130(14) -0.0039(14) 0.0051(13)
C38 0.0185(16) 0.0228(18) 0.0225(17) 0.0076(14) 0.0009(13) 0.0026(13)
N1 0.0308(17) 0.0288(17) 0.0269(17) 0.0092(13) 0.0093(13) 0.0136(14)
C23 0.0265(18) 0.0221(18) 0.033(2) 0.0078(15) 0.0054(15) -0.0018(15)
C17 0.037(2) 0.035(2) 0.0169(17) 0.0032(15) 0.0010(15) 0.0138(17)
C22 0.0181(16) 0.0246(18) 0.0221(17) 0.0079(14) 0.0019(13) 0.0008(14)
C28 0.032(2) 0.0239(18) 0.0281(19) 0.0118(15) -0.0003(15) 0.0111(15)
C31 0.0241(18) 0.0206(18) 0.048(2) 0.0148(17) 0.0040(17) 0.0017(15)
C35 0.0209(17) 0.0289(19) 0.033(2) 0.0104(16) -0.0028(15) 0.0037(15)
C25 0.0208(17) 0.0314(19) 0.0219(18) 0.0078(15) 0.0058(14) 0.0021(15)
C45 0.0288(19) 0.0221(18) 0.039(2) 0.0058(16) 0.0016(16) 0.0097(15)
C24 0.0222(18) 0.039(2) 0.041(2) 0.0156(18) 0.0109(16) 0.0099(16)
C33 0.0217(18) 0.039(2) 0.052(3) 0.022(2) 0.0126(17) 0.0086(17)
C9 0.037(2) 0.032(2) 0.035(2) 0.0163(17) 0.0131(17) 0.0146(17)
C43 0.0263(18) 0.0236(18) 0.035(2) 0.0112(15) 0.0100(15) 0.0108(15)
C32 0.0196(17) 0.0307(19) 0.033(2) 0.0135(16) 0.0079(15) 0.0082(15)
C10 0.0277(19) 0.030(2) 0.043(2) 0.0135(18) 0.0107(17) 0.0057(16)
C30 0.035(2) 0.0138(17) 0.048(2) 0.0072(16) 0.0040(18) 0.0051(15)
C37 0.036(2) 0.035(2) 0.038(2) 0.0165(18) -0.0072(18) 0.0101(18)
C34 0.028(2) 0.031(2) 0.045(2) 0.0112(18) 0.0128(17) 0.0100(16)
C8 0.041(2) 0.036(2) 0.0245(19) 0.0105(16) 0.0063(16) 0.0206(18)
C46 0.030(2) 0.034(2) 0.051(3) 0.0052(19) 0.0140(19) 0.0123(17)
C36 0.035(2) 0.036(2) 0.037(2) 0.0050(18) -0.0043(18) 0.0038(18)
C7 0.039(2) 0.032(2) 0.029(2) 0.0086(16) 0.0056(17) 0.0162(18)
C27 0.036(2) 0.041(2) 0.029(2) 0.0047(17) 0.0116(17) 0.0155(18)
C44 0.038(2) 0.026(2) 0.040(2) 0.0023(17) 0.0074(18) 0.0138(17)
C1 0.050(2) 0.036(2) 0.0184(18) -0.0014(16) 0.0006(17) 0.0124(19)
C39 0.035(2) 0.0154(17) 0.044(2) 0.0109(16) 0.0038(17) 0.0057(15)
C47 0.0258(19) 0.034(2) 0.037(2) 0.0111(17) 0.0054(16) 0.0091(16)
C49 0.042(2) 0.032(2) 0.040(2) 0.0145(18) 0.0077(19) 0.0023(18)
C14 0.042(2) 0.045(2) 0.023(2) 0.0124(18) -0.0004(17) -0.0092(19)
C26 0.030(2) 0.044(2) 0.0219(19) 0.0120(17) 0.0063(15) 0.0047(17)
C29 0.039(2) 0.0217(18) 0.036(2) 0.0125(16) 0.0089(17) 0.0164(16)
C15 0.052(3) 0.071(3) 0.037(3) 0.034(2) -0.010(2) 0.004(3)
C11 0.038(2) 0.076(3) 0.035(2) 0.033(2) 0.0165(19) 0.034(2)
C5 0.053(3) 0.037(2) 0.041(3) 0.013(2) -0.005(2) -0.001(2)
C4 0.043(2) 0.036(2) 0.027(2) 0.0070(17) 0.0064(17) 0.0000(18)
C3 0.091(4) 0.044(3) 0.029(2) -0.008(2) 0.008(2) 0.035(3)
C41 0.048(3) 0.023(2) 0.064(3) 0.011(2) -0.017(2) 0.0005(19)
C42 0.041(2) 0.032(2) 0.044(2) 0.0194(19) 0.0042(19) 0.0092(18)
C2 0.054(3) 0.053(3) 0.023(2) 0.0072(19) 0.0065(19) 0.021(2)
C16 0.069(3) 0.046(3) 0.025(2) 0.0008(19) 0.014(2) -0.012(2)
C6 0.042(3) 0.045(3) 0.046(3) 0.010(2) 0.010(2) 0.009(2)
C40 0.061(3) 0.040(3) 0.059(3) 0.014(2) 0.022(3) 0.021(2)
C13 0.032(2) 0.105(4) 0.058(3) 0.053(3) 0.014(2) 0.031(3)
C50 0.047(3) 0.055(3) 0.060(3) 0.016(3) 0.026(2) 0.001(2)
B1 0.0229(19) 0.0199(19) 0.030(2) 0.0101(16) 0.0048(16) 0.0081(16)
C48 0.043(3) 0.039(2) 0.041(3) 0.005(2) -0.002(2) -0.001(2)
C12 0.083(4) 0.101(5) 0.064(4) 0.028(3) 0.030(3) 0.074(4)
N2 0.047(2) 0.0312(19) 0.039(2) 0.0130(16) -0.0017(16) 0.0150(16)
C18 0.094(4) 0.031(3) 0.069(4) -0.006(2) -0.035(3) 0.032(3)

loop_
_atom_type_symbol
_atom_type_description
_atom_type_scat_dispersion_real
_atom_type_scat_dispersion_imag
_atom_type_scat_source
C C 0.0033 0.0016 'International Tables Vol C Tables 4.2.6.8 and 6.1.1.4'
H H 0.0000 0.0000 'International Tables Vol C Tables 4.2.6.8 and 6.1.1.4'
B B 0.0013 0.0007 'International Tables Vol C Tables 4.2.6.8 and 6.1.1.4'
N N 0.0061 0.0033 'International Tables Vol C Tables 4.2.6.8 and 6.1.1.4'
Na Na 0.0362 0.0249 'International Tables Vol C Tables 4.2.6.8 and 6.1.1.4'
P P 0.1023 0.0942 'International Tables Vol C Tables 4.2.6.8 and 6.1.1.4'
Ru Ru -1.2594 0.8363 'International Tables Vol C Tables 4.2.6.8 and 6.1.1.4'

loop_
_geom_angle_atom_site_label_1
_geom_angle_atom_site_label_2
_geom_angle_atom_site_label_3
_geom_angle
_geom_angle_site_symmetry_1
_geom_angle_site_symmetry_3
_geom_angle_publ_flag
P3 Ru2 Na1 120.66(4) . . ?
P3 Ru2 H 81.0(16) . . ?
P3 Ru2 HB 159.8(18) . . ?
P4 Ru2 P3 110.82(3) . . ?
P4 Ru2 Na1 126.29(4) . . ?
P4 Ru2 H 163.5(16) . . ?
P4 Ru2 HB 84.3(18) . . ?
Na1 Ru2 H 47.9(16) . . ?
Na1 Ru2 HB 51.0(18) . . ?
N3 Ru2 P3 82.67(8) . . ?
N3 Ru2 P4 82.25(9) . . ?
N3 Ru2 Na1 117.01(9) . . ?
N3 Ru2 H 88.1(16) . . ?
N3 Ru2 HB 86.3(18) . . ?
C38 Ru2 P3 97.73(10) . . ?
C38 Ru2 P4 94.48(11) . . ?
C38 Ru2 Na1 65.69(11) . . ?
C38 Ru2 N3 176.61(14) . . ?
C38 Ru2 H 95.3(16) . . ?
C38 Ru2 HB 94.3(18) . . ?
H Ru2 HB 82(2) . . ?
P2 Ru1 Na1 104.68(4) . . ?
P2 Ru1 HA 87.3(19) . . ?
P2 Ru1 HC 94(3) . . ?
P1 Ru1 P2 163.97(4) . . ?
P1 Ru1 Na1 89.13(4) . . ?
P1 Ru1 HA 85.4(19) . . ?
P1 Ru1 HC 93(3) . . ?
Na1 Ru1 HA 146.5(19) . . ?
Na1 Ru1 HC 33(3) . . ?
N1 Ru1 P2 82.15(9) . . ?
N1 Ru1 P1 83.33(9) . . ?
N1 Ru1 Na1 124.34(9) . . ?
N1 Ru1 HA 87.9(19) . . ?
N1 Ru1 HC 93(3) . . ?
C17 Ru1 P2 98.04(12) . . ?
C17 Ru1 P1 96.64(12) . . ?
C17 Ru1 Na1 54.35(12) . . ?
C17 Ru1 N1 178.68(15) . . ?
C17 Ru1 HA 93.4(19) . . ?
C17 Ru1 HC 86(3) . . ?
HA Ru1 HC 178(3) . . ?
C22 P3 Ru2 120.11(11) . . ?
C22 P3 C25 103.02(16) . . ?
C28 P3 Ru2 101.07(12) . . ?
C28 P3 C22 103.83(17) . . ?
C28 P3 C25 103.18(18) . . ?
C25 P3 Ru2 122.73(12) . . ?
C31 P4 Ru2 103.31(13) . . ?
C31 P4 C35 103.87(18) . . ?
C31 P4 C32 101.26(18) . . ?
C35 P4 Ru2 118.32(13) . . ?
C32 P4 Ru2 124.57(12) . . ?
C32 P4 C35 102.45(18) . . ?
C10 P2 Ru1 102.95(13) . . ?
C14 P2 Ru1 123.98(14) . . ?
C14 P2 C10 102.5(2) . . ?
C14 P2 C11 104.7(2) . . ?
C11 P2 Ru1 117.74(17) . . ?
C11 P2 C10 101.4(2) . . ?
C7 P1 Ru1 102.05(14) . . ?
C7 P1 C1 106.19(19) . . ?
C7 P1 C4 101.0(2) . . ?
C1 P1 Ru1 119.93(15) . . ?
C1 P1 C4 103.5(2) . . ?
C4 P1 Ru1 121.58(14) . . ?
Ru2 Na1 Ru1 173.48(6) . . ?
Ru2 Na1 H 33.7(12) . . ?
Ru2 Na1 HB 34.5(13) . . ?
Ru2 Na1 HC 148.6(11) . . ?
Ru1 Na1 H 148.6(12) . . ?
Ru1 Na1 HB 148.9(13) . . ?
Ru1 Na1 HC 24.9(11) . . ?
C38 Na1 Ru2 38.29(7) . . ?
C38 Na1 Ru1 135.23(9) . . ?
C38 Na1 H 62.3(12) . . ?
C38 Na1 HB 61.2(13) . . ?
C38 Na1 HC 110.4(11) . . ?
C17 Na1 Ru2 150.61(11) . . ?
C17 Na1 Ru1 35.47(9) . . ?
C17 Na1 C38 167.43(13) . . ?
C17 Na1 N2 26.05(12) . . ?
C17 Na1 H 121.2(12) . . ?
C17 Na1 HB 131.3(13) . . ?
C17 Na1 HC 59.7(12) . . ?
N2 Na1 Ru2 124.61(10) . . ?
N2 Na1 Ru1 61.52(8) . . ?
N2 Na1 C38 160.23(12) . . ?
N2 Na1 H 98.0(12) . . ?
N2 Na1 HB 110.7(13) . . ?
N2 Na1 HC 85.6(12) . . ?
H Na1 HB 57.7(18) . . ?
H Na1 HC 148(2) . . ?
HB Na1 HC 150(2) . . ?
Ru2 N3 H3 102(3) . . ?
C30 N3 Ru2 112.0(2) . . ?
C30 N3 C29 110.1(3) . . ?
C30 N3 H3 108(3) . . ?
C29 N3 Ru2 114.4(2) . . ?
C29 N3 H3 109(3) . . ?
C38 N4 C39 171.6(4) . . ?
Ru2 C38 Na1 76.02(12) . . ?
N4 C38 Ru2 178.4(3) . . ?
N4 C38 Na1 105.5(3) . . ?
Ru1 N1 H1 106(3) . . ?
C9 N1 Ru1 113.1(2) . . ?
C9 N1 C8 112.1(3) . . ?
C9 N1 H1 106(3) . . ?
C8 N1 Ru1 111.5(2) . . ?
C8 N1 H1 108(3) . . ?
H23A C23 H23B 109.5 . . ?
H23A C23 H23C 109.5 . . ?
H23B C23 H23C 109.5 . . ?
C22 C23 H23A 109.5 . . ?
C22 C23 H23B 109.5 . . ?
C22 C23 H23C 109.5 . . ?
Ru1 C17 Na1 90.18(15) . . ?
N2 C17 Ru1 169.6(4) . . ?
N2 C17 Na1 79.4(3) . . ?
P3 C22 H22 108.0 . . ?
C23 C22 P3 110.1(2) . . ?
C23 C22 H22 108.0 . . ?
C23 C22 C24 109.0(3) . . ?
C24 C22 P3 113.6(3) . . ?
C24 C22 H22 108.0 . . ?
P3 C28 H28A 109.9 . . ?
P3 C28 H28B 109.9 . . ?
H28A C28 H28B 108.3 . . ?
C29 C28 P3 109.0(2) . . ?
C29 C28 H28A 109.9 . . ?
C29 C28 H28B 109.9 . . ?
P4 C31 H31A 109.7 . . ?
P4 C31 H31B 109.7 . . ?
H31A C31 H31B 108.2 . . ?
C30 C31 P4 109.6(3) . . ?
C30 C31 H31A 109.7 . . ?
C30 C31 H31B 109.7 . . ?
P4 C35 H35 108.0 . . ?
C37 C35 P4 110.8(3) . . ?
C37 C35 H35 108.0 . . ?
C37 C35 C36 108.8(3) . . ?
C36 C35 P4 113.1(3) . . ?
C36 C35 H35 108.0 . . ?
P3 C25 H25 106.1 . . ?
C27 C25 P3 110.0(3) . . ?
C27 C25 H25 106.1 . . ?
C27 C25 C26 110.7(3) . . ?
C26 C25 P3 117.1(3) . . ?
C26 C25 H25 106.1 . . ?
H45A C45 H45B 107.4 . . ?
C46 C45 H45A 108.4 . . ?
C46 C45 H45B 108.4 . . ?
C46 C45 B1 115.7(3) . . ?
B1 C45 H45A 108.4 . . ?
B1 C45 H45B 108.4 . . ?
C22 C24 H24A 109.5 . . ?
C22 C24 H24B 109.5 . . ?
C22 C24 H24C 109.5 . . ?
H24A C24 H24B 109.5 . . ?
H24A C24 H24C 109.5 . . ?
H24B C24 H24C 109.5 . . ?
H33A C33 H33B 109.5 . . ?
H33A C33 H33C 109.5 . . ?
H33B C33 H33C 109.5 . . ?
C32 C33 H33A 109.5 . . ?
C32 C33 H33B 109.5 . . ?
C32 C33 H33C 109.5 . . ?
N1 C9 H9A 109.7 . . ?
N1 C9 H9B 109.7 . . ?
N1 C9 C10 110.0(3) . . ?
H9A C9 H9B 108.2 . . ?
C10 C9 H9A 109.7 . . ?
C10 C9 H9B 109.7 . . ?
H43A C43 H43B 107.5 . . ?
C44 C43 H43A 108.5 . . ?
C44 C43 H43B 108.5 . . ?
C44 C43 B1 114.9(3) . . ?
B1 C43 H43A 108.5 . . ?
B1 C43 H43B 108.5 . . ?
P4 C32 H32 106.4 . . ?
C33 C32 P4 115.4(3) . . ?
C33 C32 H32 106.4 . . ?
C34 C32 P4 111.9(3) . . ?
C34 C32 C33 109.9(3) . . ?
C34 C32 H32 106.4 . . ?
P2 C10 H10A 109.9 . . ?
P2 C10 H10B 109.9 . . ?
C9 C10 P2 109.1(3) . . ?
C9 C10 H10A 109.9 . . ?
C9 C10 H10B 109.9 . . ?
H10A C10 H10B 108.3 . . ?
N3 C30 C31 110.6(3) . . ?
N3 C30 H30A 109.5 . . ?
N3 C30 H30B 109.5 . . ?
C31 C30 H30A 109.5 . . ?
C31 C30 H30B 109.5 . . ?
H30A C30 H30B 108.1 . . ?
C35 C37 H37A 109.5 . . ?
C35 C37 H37B 109.5 . . ?
C35 C37 H37C 109.5 . . ?
H37A C37 H37B 109.5 . . ?
H37A C37 H37C 109.5 . . ?
H37B C37 H37C 109.5 . . ?
C32 C34 H34A 109.5 . . ?
C32 C34 H34B 109.5 . . ?
C32 C34 H34C 109.5 . . ?
H34A C34 H34B 109.5 . . ?
H34A C34 H34C 109.5 . . ?
H34B C34 H34C 109.5 . . ?
N1 C8 H8A 109.3 . . ?
N1 C8 H8B 109.3 . . ?
N1 C8 C7 111.5(3) . . ?
H8A C8 H8B 108.0 . . ?
C7 C8 H8A 109.3 . . ?
C7 C8 H8B 109.3 . . ?
C45 C46 H46A 109.5 . . ?
C45 C46 H46B 109.5 . . ?
C45 C46 H46C 109.5 . . ?
H46A C46 H46B 109.5 . . ?
H46A C46 H46C 109.5 . . ?
H46B C46 H46C 109.5 . . ?
C35 C36 H36A 109.5 . . ?
C35 C36 H36B 109.5 . . ?
C35 C36 H36C 109.5 . . ?
H36A C36 H36B 109.5 . . ?
H36A C36 H36C 109.5 . . ?
H36B C36 H36C 109.5 . . ?
P1 C7 H7A 109.9 . . ?
P1 C7 H7B 109.9 . . ?
C8 C7 P1 109.1(3) . . ?
C8 C7 H7A 109.9 . . ?
C8 C7 H7B 109.9 . . ?
H7A C7 H7B 108.3 . . ?
C25 C27 H27A 109.5 . . ?
C25 C27 H27B 109.5 . . ?
C25 C27 H27C 109.5 . . ?
H27A C27 H27B 109.5 . . ?
H27A C27 H27C 109.5 . . ?
H27B C27 H27C 109.5 . . ?
C43 C44 H44A 109.5 . . ?
C43 C44 H44B 109.5 . . ?
C43 C44 H44C 109.5 . . ?
H44A C44 H44B 109.5 . . ?
H44A C44 H44C 109.5 . . ?
H44B C44 H44C 109.5 . . ?
P1 C1 H1A 108.5 . . ?
C3 C1 P1 110.1(3) . . ?
C3 C1 H1A 108.5 . . ?
C2 C1 P1 112.9(3) . . ?
C2 C1 H1A 108.5 . . ?
C2 C1 C3 108.2(4) . . ?
N4 C39 C41 108.0(3) . . ?
N4 C39 C42 107.6(3) . . ?
N4 C39 C40 109.7(3) . . ?
C41 C39 C42 111.0(4) . . ?
C40 C39 C41 111.2(4) . . ?
C40 C39 C42 109.2(4) . . ?
H47A C47 H47B 107.5 . . ?
B1 C47 H47A 108.5 . . ?
B1 C47 H47B 108.5 . . ?
C48 C47 H47A 108.5 . . ?
C48 C47 H47B 108.5 . . ?
C48 C47 B1 115.2(3) . . ?
H49A C49 H49B 107.3 . . ?
C50 C49 H49A 108.2 . . ?
C50 C49 H49B 108.2 . . ?
C50 C49 B1 116.5(4) . . ?
B1 C49 H49A 108.2 . . ?
B1 C49 H49B 108.2 . . ?
P2 C14 H14 108.3 . . ?
C15 C14 P2 110.1(3) . . ?
C15 C14 H14 108.3 . . ?
C16 C14 P2 111.4(3) . . ?
C16 C14 H14 108.3 . . ?
C16 C14 C15 110.2(4) . . ?
C25 C26 H26A 109.5 . . ?
C25 C26 H26B 109.5 . . ?
C25 C26 H26C 109.5 . . ?
H26A C26 H26B 109.5 . . ?
H26A C26 H26C 109.5 . . ?
H26B C26 H26C 109.5 . . ?
N3 C29 C28 110.2(3) . . ?
N3 C29 H29A 109.6 . . ?
N3 C29 H29B 109.6 . . ?
C28 C29 H29A 109.6 . . ?
C28 C29 H29B 109.6 . . ?
H29A C29 H29B 108.1 . . ?
C14 C15 H15A 109.5 . . ?
C14 C15 H15B 109.5 . . ?
C14 C15 H15C 109.5 . . ?
H15A C15 H15B 109.5 . . ?
H15A C15 H15C 109.5 . . ?
H15B C15 H15C 109.5 . . ?
P2 C11 H11 104.8 . . ?
C13 C11 P2 114.7(3) . . ?
C13 C11 H11 104.8 . . ?
C12 C11 P2 113.5(4) . . ?
C12 C11 H11 104.8 . . ?
C12 C11 C13 112.9(4) . . ?
H5A C5 H5B 109.5 . . ?
H5A C5 H5C 109.5 . . ?
H5B C5 H5C 109.5 . . ?
C4 C5 H5A 109.5 . . ?
C4 C5 H5B 109.5 . . ?
C4 C5 H5C 109.5 . . ?
P1 C4 H4 106.3 . . ?
C5 C4 P1 111.5(3) . . ?
C5 C4 H4 106.3 . . ?
C6 C4 P1 115.5(3) . . ?
C6 C4 C5 110.4(4) . . ?
C6 C4 H4 106.3 . . ?
C1 C3 H3A 109.5 . . ?
C1 C3 H3B 109.5 . . ?
C1 C3 H3C 109.5 . . ?
H3A C3 H3B 109.5 . . ?
H3A C3 H3C 109.5 . . ?
H3B C3 H3C 109.5 . . ?
C39 C41 H41A 109.5 . . ?
C39 C41 H41B 109.5 . . ?
C39 C41 H41C 109.5 . . ?
H41A C41 H41B 109.5 . . ?
H41A C41 H41C 109.5 . . ?
H41B C41 H41C 109.5 . . ?
C39 C42 H42A 109.5 . . ?
C39 C42 H42B 109.5 . . ?
C39 C42 H42C 109.5 . . ?
H42A C42 H42B 109.5 . . ?
H42A C42 H42C 109.5 . . ?
H42B C42 H42C 109.5 . . ?
C1 C2 H2A 109.5 . . ?
C1 C2 H2B 109.5 . . ?
C1 C2 H2C 109.5 . . ?
H2A C2 H2B 109.5 . . ?
H2A C2 H2C 109.5 . . ?
H2B C2 H2C 109.5 . . ?
C14 C16 H16A 109.5 . . ?
C14 C16 H16B 109.5 . . ?
C14 C16 H16C 109.5 . . ?
H16A C16 H16B 109.5 . . ?
H16A C16 H16C 109.5 . . ?
H16B C16 H16C 109.5 . . ?
C4 C6 H6A 109.5 . . ?
C4 C6 H6B 109.5 . . ?
C4 C6 H6C 109.5 . . ?
H6A C6 H6B 109.5 . . ?
H6A C6 H6C 109.5 . . ?
H6B C6 H6C 109.5 . . ?
C39 C40 H40A 109.5 . . ?
C39 C40 H40B 109.5 . . ?
C39 C40 H40C 109.5 . . ?
H40A C40 H40B 109.5 . . ?
H40A C40 H40C 109.5 . . ?
H40B C40 H40C 109.5 . . ?
C11 C13 H13A 109.5 . . ?
C11 C13 H13B 109.5 . . ?
C11 C13 H13C 109.5 . . ?
H13A C13 H13B 109.5 . . ?
H13A C13 H13C 109.5 . . ?
H13B C13 H13C 109.5 . . ?
C49 C50 H50A 109.5 . . ?
C49 C50 H50B 109.5 . . ?
C49 C50 H50C 109.5 . . ?
H50A C50 H50B 109.5 . . ?
H50A C50 H50C 109.5 . . ?
H50B C50 H50C 109.5 . . ?
C45 B1 C43 110.1(3) . . ?
C45 B1 C47 109.9(3) . . ?
C45 B1 C49 108.9(3) . . ?
C47 B1 C43 107.4(3) . . ?
C49 B1 C43 110.1(3) . . ?
C49 B1 C47 110.4(3) . . ?
C47 C48 H48A 109.5 . . ?
C47 C48 H48B 109.5 . . ?
C47 C48 H48C 109.5 . . ?
H48A C48 H48B 109.5 . . ?
H48A C48 H48C 109.5 . . ?
H48B C48 H48C 109.5 . . ?
C11 C12 H12A 109.5 . . ?
C11 C12 H12B 109.5 . . ?
C11 C12 H12C 109.5 . . ?
H12A C12 H12B 109.5 . . ?
H12A C12 H12C 109.5 . . ?
H12B C12 H12C 109.5 . . ?
C17 N2 Na1 74.5(3) . . ?
C17 N2 C18 157.9(5) . . ?
C18 N2 Na1 127.6(4) . . ?
H20A C20A H20B 109.5 . . ?
H20A C20A H20C 109.5 . . ?
H20B C20A H20C 109.5 . . ?
C18 C20A H20A 109.5 . . ?
C18 C20A H20B 109.5 . . ?
C18 C20A H20C 109.5 . . ?
N2 C18 C20A 113.1(5) . . ?
N2 C18 C21A 104.7(5) . . ?
N2 C18 C19A 113.7(7) . . ?
N2 C18 C21B 116.5(7) . . ?
N2 C18 C19B 98.9(10) . . ?
N2 C18 C20B 103.9(6) . . ?
C20A C18 C21A 109.4(6) . . ?
C20A C18 C19A 109.4(7) . . ?
C19A C18 C21A 106.3(7) . . ?
C21B C18 C19B 98.9(10) . . ?
C21B C18 C20B 125.6(8) . . ?
C20B C18 C19B 109.5(11) . . ?
C18 C21A H21A 109.5 . . ?
C18 C21A H21B 109.5 . . ?
C18 C21A H21C 109.5 . . ?
H21A C21A H21B 109.5 . . ?
H21A C21A H21C 109.5 . . ?
H21B C21A H21C 109.5 . . ?
C18 C19A H19A 109.5 . . ?
C18 C19A H19B 109.5 . . ?
C18 C19A H19C 109.5 . . ?
H19A C19A H19B 109.5 . . ?
H19A C19A H19C 109.5 . . ?
H19B C19A H19C 109.5 . . ?
C18 C21B H21D 109.5 . . ?
C18 C21B H21E 109.5 . . ?
C18 C21B H21F 109.5 . . ?
H21D C21B H21E 109.5 . . ?
H21D C21B H21F 109.5 . . ?
H21E C21B H21F 109.5 . . ?
C18 C19B H19D 109.5 . . ?
C18 C19B H19E 109.5 . . ?
C18 C19B H19F 109.5 . . ?
H19D C19B H19E 109.5 . . ?
H19D C19B H19F 109.5 . . ?
H19E C19B H19F 109.5 . . ?
C18 C20B H20D 109.5 . . ?
C18 C20B H20E 109.5 . . ?
C18 C20B H20F 109.5 . . ?
H20D C20B H20E 109.5 . . ?
H20D C20B H20F 109.5 . . ?
H20E C20B H20F 109.5 . . ?

loop_
_geom_bond_atom_site_label_1
_geom_bond_atom_site_label_2
_geom_bond_distance
_geom_bond_site_symmetry_2
_geom_bond_publ_flag
Ru2 P3 2.3208(9) . ?
Ru2 P4 2.3142(9) . ?
Ru2 Na1 2.9641(15) . ?
Ru2 N3 2.219(3) . ?
Ru2 C38 1.893(4) . ?
Ru2 H 1.66(5) . ?
Ru2 HB 1.68(5) . ?
Ru1 P2 2.2945(10) . ?
Ru1 P1 2.2942(11) . ?
Ru1 Na1 3.2234(15) . ?
Ru1 N1 2.218(3) . ?
Ru1 C17 1.871(4) . ?
Ru1 HA 1.62(5) . ?
Ru1 HC 1.607(10) . ?
P3 C22 1.860(3) . ?
P3 C28 1.851(4) . ?
P3 C25 1.864(4) . ?
P4 C31 1.850(4) . ?
P4 C35 1.872(4) . ?
P4 C32 1.864(4) . ?
P2 C10 1.855(4) . ?
P2 C14 1.851(4) . ?
P2 C11 1.853(4) . ?
P1 C7 1.853(4) . ?
P1 C1 1.855(4) . ?
P1 C4 1.865(4) . ?
Na1 C38 2.784(4) . ?
Na1 C17 2.619(4) . ?
Na1 N2 2.671(4) . ?
Na1 H 2.22(5) . ?
Na1 HB 2.31(5) . ?
Na1 HC 2.06(6) . ?
N3 C30 1.488(5) . ?
N3 C29 1.494(5) . ?
N3 H3 0.87(4) . ?
N4 C38 1.174(5) . ?
N4 C39 1.459(5) . ?
N1 C9 1.469(5) . ?
N1 C8 1.483(5) . ?
N1 H1 0.95(5) . ?
C23 H23A 0.9800 . ?
C23 H23B 0.9800 . ?
C23 H23C 0.9800 . ?
C23 C22 1.530(5) . ?
C17 N2 1.193(5) . ?
C22 H22 1.0000 . ?
C22 C24 1.530(5) . ?
C28 H28A 0.9900 . ?
C28 H28B 0.9900 . ?
C28 C29 1.507(5) . ?
C31 H31A 0.9900 . ?
C31 H31B 0.9900 . ?
C31 C30 1.521(6) . ?
C35 H35 1.0000 . ?
C35 C37 1.527(5) . ?
C35 C36 1.531(6) . ?
C25 H25 1.0000 . ?
C25 C27 1.529(5) . ?
C25 C26 1.532(5) . ?
C45 H45A 0.9900 . ?
C45 H45B 0.9900 . ?
C45 C46 1.526(6) . ?
C45 B1 1.643(5) . ?
C24 H24A 0.9800 . ?
C24 H24B 0.9800 . ?
C24 H24C 0.9800 . ?
C33 H33A 0.9800 . ?
C33 H33B 0.9800 . ?
C33 H33C 0.9800 . ?
C33 C32 1.533(5) . ?
C9 H9A 0.9900 . ?
C9 H9B 0.9900 . ?
C9 C10 1.509(6) . ?
C43 H43A 0.9900 . ?
C43 H43B 0.9900 . ?
C43 C44 1.514(6) . ?
C43 B1 1.658(5) . ?
C32 H32 1.0000 . ?
C32 C34 1.529(5) . ?
C10 H10A 0.9900 . ?
C10 H10B 0.9900 . ?
C30 H30A 0.9900 . ?
C30 H30B 0.9900 . ?
C37 H37A 0.9800 . ?
C37 H37B 0.9800 . ?
C37 H37C 0.9800 . ?
C34 H34A 0.9800 . ?
C34 H34B 0.9800 . ?
C34 H34C 0.9800 . ?
C8 H8A 0.9900 . ?
C8 H8B 0.9900 . ?
C8 C7 1.494(6) . ?
C46 H46A 0.9800 . ?
C46 H46B 0.9800 . ?
C46 H46C 0.9800 . ?
C36 H36A 0.9800 . ?
C36 H36B 0.9800 . ?
C36 H36C 0.9800 . ?
C7 H7A 0.9900 . ?
C7 H7B 0.9900 . ?
C27 H27A 0.9800 . ?
C27 H27B 0.9800 . ?
C27 H27C 0.9800 . ?
C44 H44A 0.9800 . ?
C44 H44B 0.9800 . ?
C44 H44C 0.9800 . ?
C1 H1A 1.0000 . ?
C1 C3 1.534(6) . ?
C1 C2 1.529(6) . ?
C39 C41 1.520(6) . ?
C39 C42 1.525(6) . ?
C39 C40 1.512(6) . ?
C47 H47A 0.9900 . ?
C47 H47B 0.9900 . ?
C47 B1 1.650(6) . ?
C47 C48 1.537(6) . ?
C49 H49A 0.9900 . ?
C49 H49B 0.9900 . ?
C49 C50 1.541(7) . ?
C49 B1 1.648(6) . ?
C14 H14 1.0000 . ?
C14 C15 1.534(7) . ?
C14 C16 1.517(7) . ?
C26 H26A 0.9800 . ?
C26 H26B 0.9800 . ?
C26 H26C 0.9800 . ?
C29 H29A 0.9900 . ?
C29 H29B 0.9900 . ?
C15 H15A 0.9800 . ?
C15 H15B 0.9800 . ?
C15 H15C 0.9800 . ?
C11 H11 1.0000 . ?
C11 C13 1.541(7) . ?
C11 C12 1.506(8) . ?
C5 H5A 0.9800 . ?
C5 H5B 0.9800 . ?
C5 H5C 0.9800 . ?
C5 C4 1.535(6) . ?
C4 H4 1.0000 . ?
C4 C6 1.518(6) . ?
C3 H3A 0.9800 . ?
C3 H3B 0.9800 . ?
C3 H3C 0.9800 . ?
C41 H41A 0.9800 . ?
C41 H41B 0.9800 . ?
C41 H41C 0.9800 . ?
C42 H42A 0.9800 . ?
C42 H42B 0.9800 . ?
C42 H42C 0.9800 . ?
C2 H2A 0.9800 . ?
C2 H2B 0.9800 . ?
C2 H2C 0.9800 . ?
C16 H16A 0.9800 . ?
C16 H16B 0.9800 . ?
C16 H16C 0.9800 . ?
C6 H6A 0.9800 . ?
C6 H6B 0.9800 . ?
C6 H6C 0.9800 . ?
C40 H40A 0.9800 . ?
C40 H40B 0.9800 . ?
C40 H40C 0.9800 . ?
C13 H13A 0.9800 . ?
C13 H13B 0.9800 . ?
C13 H13C 0.9800 . ?
C50 H50A 0.9800 . ?
C50 H50B 0.9800 . ?
C50 H50C 0.9800 . ?
C48 H48A 0.9800 . ?
C48 H48B 0.9800 . ?
C48 H48C 0.9800 . ?
C12 H12A 0.9800 . ?
C12 H12B 0.9800 . ?
C12 H12C 0.9800 . ?
N2 C18 1.432(6) . ?
C20A H20A 0.9800 . ?
C20A H20B 0.9800 . ?
C20A H20C 0.9800 . ?
C20A C18 1.478(7) . ?
C18 C21A 1.603(9) . ?
C18 C19A 1.517(11) . ?
C18 C21B 1.496(11) . ?
C18 C19B 1.591(13) . ?
C18 C20B 1.540(9) . ?
C21A H21A 0.9800 . ?
C21A H21B 0.9800 . ?
C21A H21C 0.9800 . ?
C19A H19A 0.9800 . ?
C19A H19B 0.9800 . ?
C19A H19C 0.9800 . ?
C21B H21D 0.9800 . ?
C21B H21E 0.9800 . ?
C21B H21F 0.9800 . ?
C19B H19D 0.9800 . ?
C19B H19E 0.9800 . ?
C19B H19F 0.9800 . ?
C20B H20D 0.9800 . ?
C20B H20E 0.9800 . ?
C20B H20F 0.9800 . ?
